data_1550041
loop_
_publ_author_name
'S\'anchez-Roa, David'
'Santiago, Tom\'as G'
'Fern\'andez-Mill\'an, Maria'
'Cuenca, Tom\'as'
'Palma, Pilar'
'C\'ampora, Juan'
'Mosquera, Marta E. G.'

_publ_section_title
;
 Interaction of an imidazolium-2-amidinate (NHC-CDI) zwitterion with zinc
 dichloride in dichloromethane: role as ligands and C-Cl activation
 promoters.
;
_journal_issue 89
_journal_name_full 'Chemical communications (Cambridge, England)'
_journal_page_first 12586
_journal_page_last 12589
_journal_paper_doi 10.1039/c8cc07661h
_journal_volume 54
_journal_year 2018
_chemical_formula_sum 'C33 H42 Cl10 N4'
_chemical_formula_weight 849.2
_space_group_IT_number 15
_space_group_name_Hall '-C 2yc'
_space_group_name_H-M_alt 'C 1 2/c 1'
_symmetry_cell_setting monoclinic
_symmetry_Int_Tables_number 15
_symmetry_space_group_name_Hall '-C 2yc'
_symmetry_space_group_name_H-M 'C 1 2/c 1'
_atom_sites_solution_hydrogens mixed
_audit_conform_dict_location ftp://ftp.iucr.org/pub/cif_core.dic
_audit_conform_dict_name cif_core.dic
_audit_conform_dict_version 2.4.3
_audit_creation_date 2018-08-02T20:41:07-00:00
_audit_creation_method 'WinGX routine CIF_UPDATE'
_audit_update_record
;
2018-09-22 deposited with the CCDC.
2018-10-11 downloaded from the CCDC.
;
_cell_angle_alpha 90
_cell_angle_beta 94.498(9)
_cell_angle_gamma 90
_cell_formula_units_Z 8
_cell_length_a 16.0787(16)
_cell_length_b 21.553(3)
_cell_length_c 24.176(3)
_cell_measurement_reflns_used 34
_cell_measurement_temperature 200(2)
_cell_measurement_theta_max 19.83
_cell_measurement_theta_min 2.98
_cell_measurement_wavelength 0.71073
_cell_volume 8352.2(18)
_computing_cell_refinement 'Dirax/lsq (Duisenberg & Schreurs, 1989-2000)'
_computing_data_collection 'Collect (Bruker AXS BV, 1997-2004)'
_computing_data_reduction 'EvalCCD (Duisenberg & Schreurs 1990-2000)'
_computing_molecular_graphics 'Ortep for Windows (Farrugia, 2012)'
_computing_publication_material 'WinGX publication routines (Farrugia, 2012)'
_computing_structure_refinement 'SHELXL-2016/6 (Sheldrick, 2016)'
_diffrn_ambient_temperature 200(2)
_diffrn_detector 'CCD plate'
_diffrn_detector_area_resol_mean 9
_diffrn_measured_fraction_theta_full 0.997
_diffrn_measured_fraction_theta_max 0.997
_diffrn_measurement_device '95mm CCD camera on \k-goniostat'
_diffrn_measurement_device_type KappaCCD
_diffrn_measurement_method 'CCD rotation images, thick slices'
_diffrn_orient_matrix_UB_11 0.01
_diffrn_orient_matrix_UB_12 0
_diffrn_orient_matrix_UB_13 0
_diffrn_orient_matrix_UB_21 0
_diffrn_orient_matrix_UB_22 0.01
_diffrn_orient_matrix_UB_23 0
_diffrn_orient_matrix_UB_31 0
_diffrn_orient_matrix_UB_32 0
_diffrn_orient_matrix_UB_33 0.01
_diffrn_radiation_monochromator 'horizonally mounted graphite crystal'
_diffrn_radiation_probe x-ray
_diffrn_radiation_type MoK\a
_diffrn_radiation_wavelength 0.71073
_diffrn_reflns_av_R_equivalents 0.045
_diffrn_reflns_av_unetI/netI 0.0428
_diffrn_reflns_Laue_measured_fraction_full 0.997
_diffrn_reflns_Laue_measured_fraction_max 0.997
_diffrn_reflns_limit_h_max 19
_diffrn_reflns_limit_h_min -19
_diffrn_reflns_limit_k_max 25
_diffrn_reflns_limit_k_min -25
_diffrn_reflns_limit_l_max 28
_diffrn_reflns_limit_l_min -28
_diffrn_reflns_number 26951
_diffrn_reflns_point_group_measured_fraction_full 0.997
_diffrn_reflns_point_group_measured_fraction_max 0.997
_diffrn_reflns_theta_full 25
_diffrn_reflns_theta_max 25
_diffrn_reflns_theta_min 3.073
_diffrn_source 'Enraf Nonius FR590'
_diffrn_standards_number 0
_exptl_absorpt_coefficient_mu 0.696
_exptl_absorpt_correction_type none
_exptl_crystal_colour yellow
_exptl_crystal_density_diffrn 1.351
_exptl_crystal_density_method 'not measured'
_exptl_crystal_description block
_exptl_crystal_F_000 3504
_exptl_crystal_size_max 0.48
_exptl_crystal_size_mid 0.41
_exptl_crystal_size_min 0.36
_refine_diff_density_max 0.983
_refine_diff_density_min -0.717
_refine_diff_density_rms 0.07
_refine_ls_extinction_method none
_refine_ls_goodness_of_fit_ref 1.086
_refine_ls_hydrogen_treatment mixed
_refine_ls_matrix_type full
_refine_ls_number_constraints 0
_refine_ls_number_parameters 446
_refine_ls_number_reflns 7326
_refine_ls_number_restraints 0
_refine_ls_restrained_S_all 1.086
_refine_ls_R_factor_all 0.0886
_refine_ls_R_factor_gt 0.0677
_refine_ls_shift/su_max 0
_refine_ls_shift/su_mean 0
_refine_ls_structure_factor_coef Fsqd
_refine_ls_weighting_details 'w=1/[\s^2^(Fo^2^)+(0.0927P)^2^+21.5535P] where P=(Fo^2^+2Fc^2^)/3'
_refine_ls_weighting_scheme calc
_refine_ls_wR_factor_gt 0.1865
_refine_ls_wR_factor_ref 0.1988
_reflns_Friedel_coverage 0
_reflns_number_gt 5441
_reflns_number_total 7326
_reflns_threshold_expression 'I > 2\s(I)'
_cod_data_source_file c8cc07661h2.cif
_cod_data_source_block LHCl
_cod_depositor_comments 'Adding full bibliography for 1550040--1550043.cif.'
_cod_original_cell_volume 8352.1(19)
_cod_original_sg_symbol_H-M 'C 2/c'
_cod_database_code 1550041

loop_
_symmetry_equiv_pos_as_xyz
'x, y, z'
'-x, y, -z+1/2'
'x+1/2, y+1/2, z'
'-x+1/2, y+1/2, -z+1/2'
'-x, -y, -z'
'x, -y, z-1/2'
'-x+1/2, -y+1/2, -z'
'x+1/2, -y+1/2, z-1/2'

loop_
_atom_site_label
_atom_site_type_symbol
_atom_site_fract_x
_atom_site_fract_y
_atom_site_fract_z
_atom_site_U_iso_or_equiv
_atom_site_adp_type
_atom_site_occupancy
_atom_site_site_symmetry_order
_atom_site_calc_flag
_atom_site_refinement_flags_posn
_atom_site_refinement_flags_adp
_atom_site_refinement_flags_occupancy
_atom_site_disorder_assembly
_atom_site_disorder_group
N1 N 0.93526(16) 0.11267(13) 0.51180(10) 0.0313(6) Uani 1 1 d . . . . .
N2 N 0.84333(16) 0.07693(13) 0.57459(11) 0.0289(6) Uani 1 1 d . . . . .
N3 N 1.01098(16) 0.07113(13) 0.64520(10) 0.0299(6) Uani 1 1 d . . . . .
N4 N 0.99265(16) 0.17019(13) 0.63352(11) 0.0304(6) Uani 1 1 d . . . . .
Cl1 Cl 0.80519(5) 0.10429(4) 0.69854(3) 0.0354(2) Uani 1 1 d . . . . .
C1 C 0.91674(18) 0.10150(15) 0.56135(12) 0.0262(7) Uani 1 1 d . . . . .
C2 C 0.97346(18) 0.11453(15) 0.61216(12) 0.0266(7) Uani 1 1 d . . . . .
C3 C 1.0428(2) 0.16190(18) 0.68172(14) 0.0372(8) Uani 1 1 d . . . . .
H3 H 1.065287 0.193811 0.705537 0.045 Uiso 1 1 calc R U . . .
C4 C 1.0543(2) 0.10059(18) 0.68909(13) 0.0367(8) Uani 1 1 d . . . . .
H4 H 1.086328 0.081204 0.718958 0.044 Uiso 1 1 calc R U . . .
C11 C 1.01674(19) 0.13179(16) 0.50106(12) 0.0287(7) Uani 1 1 d . . . . .
C12 C 1.0860(2) 0.09464(17) 0.51329(14) 0.0349(8) Uani 1 1 d . . . . .
H12 H 1.080476 0.056696 0.532661 0.042 Uiso 1 1 calc R U . . .
C13 C 1.1633(2) 0.11256(18) 0.49740(14) 0.0388(8) Uani 1 1 d . . . . .
H13 H 1.210188 0.086419 0.505831 0.047 Uiso 1 1 calc R U . . .
C14 C 1.1738(2) 0.16757(18) 0.46959(14) 0.0387(8) Uani 1 1 d . . . . .
C15 C 1.1040(2) 0.20420(17) 0.45684(15) 0.0402(8) Uani 1 1 d . . . . .
H15 H 1.109635 0.241987 0.43725 0.048 Uiso 1 1 calc R U . . .
C16 C 1.0264(2) 0.18676(16) 0.47208(14) 0.0340(8) Uani 1 1 d . . . . .
H16 H 0.979381 0.212424 0.462739 0.041 Uiso 1 1 calc R U . . .
C17 C 1.2587(3) 0.1852(2) 0.45121(19) 0.0573(11) Uani 1 1 d . . . . .
H17A H 1.254851 0.225428 0.432223 0.086 Uiso 1 1 calc R U . . .
H17B H 1.298939 0.188128 0.483732 0.086 Uiso 1 1 calc R U . . .
H17C H 1.277241 0.153569 0.425806 0.086 Uiso 1 1 calc R U . . .
C21 C 0.77899(19) 0.05004(15) 0.53967(13) 0.0282(7) Uani 1 1 d . . . . .
C22 C 0.7739(2) 0.05227(18) 0.48209(13) 0.0354(8) Uani 1 1 d . . . . .
H22 H 0.814668 0.074081 0.463354 0.042 Uiso 1 1 calc R U . . .
C23 C 0.7086(2) 0.02230(19) 0.45232(14) 0.0394(8) Uani 1 1 d . . . . .
H23 H 0.705735 0.023842 0.412949 0.047 Uiso 1 1 calc R U . . .
C24 C 0.6475(2) -0.00982(17) 0.47765(15) 0.0372(8) Uani 1 1 d . . . . .
C25 C 0.6525(2) -0.01015(17) 0.53490(15) 0.0392(8) Uani 1 1 d . . . . .
H25 H 0.610689 -0.03091 0.553502 0.047 Uiso 1 1 calc R U . . .
C26 C 0.7173(2) 0.01916(17) 0.56582(14) 0.0356(8) Uani 1 1 d . . . . .
H26 H 0.719468 0.018112 0.605191 0.043 Uiso 1 1 calc R U . . .
C27 C 0.5791(2) -0.0442(2) 0.44406(18) 0.0542(11) Uani 1 1 d . . . . .
H27A H 0.585802 -0.038572 0.404434 0.081 Uiso 1 1 calc R U . . .
H27B H 0.582239 -0.088464 0.453217 0.081 Uiso 1 1 calc R U . . .
H27C H 0.524708 -0.027844 0.452721 0.081 Uiso 1 1 calc R U . . .
C31 C 1.0082(2) 0.00305(15) 0.63610(13) 0.0297(7) Uani 1 1 d . . . . .
C32 C 1.0947(2) -0.02464(18) 0.64841(15) 0.0382(8) Uani 1 1 d . . . . .
H32A H 1.13414 -0.004927 0.624285 0.046 Uiso 1 1 calc R U . . .
H32B H 1.114489 -0.016144 0.687487 0.046 Uiso 1 1 calc R U . . .
C33 C 1.0931(2) -0.09435(18) 0.63842(15) 0.0425(9) Uani 1 1 d . . . . .
H33A H 1.148993 -0.111915 0.648962 0.051 Uiso 1 1 calc R U . . .
H33B H 1.079433 -0.102643 0.598467 0.051 Uiso 1 1 calc R U . . .
C34 C 1.0287(3) -0.12587(19) 0.67213(16) 0.0471(10) Uani 1 1 d . . . . .
H34A H 1.02601 -0.1706 0.662865 0.057 Uiso 1 1 calc R U . . .
H34B H 1.04611 -0.121909 0.712167 0.057 Uiso 1 1 calc R U . . .
C35 C 0.9430(2) -0.09717(18) 0.66034(16) 0.0439(9) Uani 1 1 d . . . . .
H35A H 0.92292 -0.105428 0.621277 0.053 Uiso 1 1 calc R U . . .
H35B H 0.903541 -0.116811 0.684443 0.053 Uiso 1 1 calc R U . . .
C36 C 0.9445(2) -0.02761(16) 0.67041(14) 0.0349(8) Uani 1 1 d . . . . .
H36A H 0.958867 -0.019212 0.710277 0.042 Uiso 1 1 calc R U . . .
H36B H 0.888509 -0.010007 0.660186 0.042 Uiso 1 1 calc R U . . .
C41 C 0.9632(2) 0.23111(16) 0.61144(16) 0.0360(8) Uani 1 1 d . . . . .
C42 C 1.0374(3) 0.27195(18) 0.60047(19) 0.0498(10) Uani 1 1 d . . . . .
H42A H 1.072406 0.278801 0.635469 0.06 Uiso 1 1 calc R U . . .
H42B H 1.071926 0.251115 0.573853 0.06 Uiso 1 1 calc R U . . .
C43 C 1.0064(3) 0.3338(2) 0.5769(2) 0.0702(14) Uani 1 1 d . . . . .
H43A H 0.975831 0.326957 0.540219 0.084 Uiso 1 1 calc R U . . .
H43B H 1.054725 0.360953 0.57144 0.084 Uiso 1 1 calc R U . . .
C44 C 0.9493(3) 0.3657(2) 0.6152(3) 0.0819(17) Uani 1 1 d . . . . .
H44A H 0.92836 0.404963 0.598056 0.098 Uiso 1 1 calc R U . . .
H44B H 0.981065 0.375781 0.650773 0.098 Uiso 1 1 calc R U . . .
C45 C 0.8752(3) 0.3236(2) 0.6262(3) 0.0719(14) Uani 1 1 d . . . . .
H45A H 0.839986 0.344366 0.65241 0.086 Uiso 1 1 calc R U . . .
H45B H 0.840691 0.316403 0.591011 0.086 Uiso 1 1 calc R U . . .
C46 C 0.9062(3) 0.26140(19) 0.65043(19) 0.0502(10) Uani 1 1 d . . . . .
H46A H 0.93676 0.268148 0.687094 0.06 Uiso 1 1 calc R U . . .
H46B H 0.858066 0.233929 0.655602 0.06 Uiso 1 1 calc R U . . .
H31 H 0.9944(19) -0.0004(14) 0.5996(14) 0.019(8) Uiso 1 1 d . . . . .
H2 H 0.834(2) 0.0777(16) 0.6081(15) 0.026(9) Uiso 1 1 d . . . . .
H41 H 0.933(2) 0.2222(18) 0.5746(16) 0.041(10) Uiso 1 1 d . . . . .
C1D C 0.7071(3) 0.1812(3) 0.8045(2) 0.0794(16) Uani 1 1 d . . . . .
H1D H 0.726405 0.154468 0.774193 0.095 Uiso 1 1 calc R U . . .
Cl2 Cl 0.74662(10) 0.15063(8) 0.86823(6) 0.0926(5) Uani 1 1 d . . . . .
Cl3 Cl 0.74755(14) 0.25696(8) 0.79693(8) 0.1086(6) Uani 1 1 d . . . . .
Cl4 Cl 0.59934(12) 0.18117(17) 0.79967(11) 0.1658(12) Uani 1 1 d . . . . .
C2D C 0.8348(3) 0.3155(2) 0.39182(19) 0.0551(11) Uani 1 1 d . . . . .
H2D H 0.798004 0.34823 0.373721 0.066 Uiso 1 1 calc R U . . .
Cl5 Cl 0.83357(10) 0.25190(8) 0.34838(8) 0.1026(6) Uani 1 1 d . . . . .
Cl6 Cl 0.79458(12) 0.29418(9) 0.45406(7) 0.1040(6) Uani 1 1 d . . . . .
Cl7 Cl 0.93366(11) 0.34533(9) 0.40346(10) 0.1217(8) Uani 1 1 d . . . . .
C3D C 0.6737(3) -0.0140(2) 0.72671(18) 0.0617(12) Uani 1 1 d . . . . .
H3D H 0.711558 0.020987 0.718335 0.074 Uiso 1 1 calc R U . A 1
Cl8 Cl 0.57962(11) 0.00098(13) 0.68984(7) 0.1257(8) Uani 1 1 d . . . . .
Cl10 Cl 0.66247(14) -0.01033(13) 0.79698(6) 0.1369(9) Uani 1 1 d . . . . .
Cl9 Cl 0.7325(12) -0.0813(4) 0.7232(16) 0.149(6) Uani 0.46(4) 1 d . . P B 1
Cl9' Cl 0.7006(13) -0.0851(4) 0.6960(6) 0.118(4) Uani 0.54(4) 1 d . . P B 2

loop_
_atom_site_aniso_label
_atom_site_aniso_U_11
_atom_site_aniso_U_22
_atom_site_aniso_U_33
_atom_site_aniso_U_23
_atom_site_aniso_U_13
_atom_site_aniso_U_12
N1 0.0267(14) 0.0422(16) 0.0250(14) 0.0045(12) 0.0027(11) -0.0036(12)
N2 0.0242(14) 0.0432(16) 0.0198(14) -0.0005(12) 0.0043(11) -0.0052(12)
N3 0.0270(14) 0.0389(16) 0.0240(13) -0.0011(11) 0.0035(11) 0.0000(12)
N4 0.0268(14) 0.0361(16) 0.0284(14) -0.0028(12) 0.0032(11) -0.0043(11)
Cl1 0.0325(4) 0.0491(5) 0.0248(4) -0.0027(3) 0.0030(3) 0.0033(4)
C1 0.0235(15) 0.0300(16) 0.0253(15) 0.0000(13) 0.0032(12) 0.0014(13)
C2 0.0212(15) 0.0352(18) 0.0242(15) -0.0003(13) 0.0065(12) 0.0002(13)
C3 0.0363(19) 0.046(2) 0.0286(17) -0.0081(15) 0.0008(14) -0.0082(16)
C4 0.0329(18) 0.053(2) 0.0237(16) -0.0025(15) -0.0020(13) -0.0043(16)
C11 0.0258(16) 0.0380(18) 0.0224(15) -0.0015(13) 0.0035(12) -0.0040(14)
C12 0.0360(19) 0.0394(19) 0.0300(17) 0.0074(14) 0.0072(14) -0.0006(15)
C13 0.0271(18) 0.052(2) 0.0381(19) 0.0019(16) 0.0048(14) 0.0020(15)
C14 0.0311(18) 0.051(2) 0.0349(18) -0.0036(16) 0.0108(15) -0.0079(16)
C15 0.046(2) 0.0351(19) 0.0410(19) 0.0031(15) 0.0141(16) -0.0070(16)
C16 0.0333(18) 0.0352(19) 0.0340(18) 0.0037(14) 0.0063(14) 0.0004(14)
C17 0.039(2) 0.069(3) 0.066(3) 0.002(2) 0.024(2) -0.013(2)
C21 0.0225(15) 0.0339(17) 0.0281(16) -0.0008(13) 0.0025(12) 0.0007(13)
C22 0.0277(17) 0.051(2) 0.0275(16) 0.0035(15) 0.0024(13) -0.0078(15)
C23 0.0342(19) 0.057(2) 0.0268(16) -0.0028(16) -0.0012(14) -0.0025(17)
C24 0.0267(17) 0.041(2) 0.043(2) -0.0053(16) -0.0021(15) -0.0012(15)
C25 0.0277(18) 0.045(2) 0.046(2) -0.0020(16) 0.0096(15) -0.0100(15)
C26 0.0321(18) 0.046(2) 0.0302(17) -0.0005(15) 0.0092(14) -0.0062(15)
C27 0.040(2) 0.063(3) 0.058(3) -0.011(2) -0.0060(19) -0.012(2)
C31 0.0345(18) 0.0346(18) 0.0198(16) -0.0001(13) 0.0012(13) 0.0017(14)
C32 0.0315(18) 0.049(2) 0.0343(18) 0.0014(16) 0.0069(14) 0.0051(16)
C33 0.043(2) 0.048(2) 0.0378(19) 0.0039(16) 0.0108(16) 0.0133(17)
C34 0.059(3) 0.044(2) 0.040(2) 0.0076(17) 0.0153(18) 0.0122(19)
C35 0.047(2) 0.042(2) 0.044(2) 0.0048(17) 0.0136(17) 0.0011(17)
C36 0.0343(18) 0.041(2) 0.0301(17) 0.0057(14) 0.0087(14) 0.0053(15)
C41 0.0326(18) 0.0332(19) 0.042(2) -0.0028(15) 0.0032(15) -0.0040(15)
C42 0.042(2) 0.041(2) 0.067(3) 0.0029(19) 0.0123(19) -0.0086(18)
C43 0.061(3) 0.047(3) 0.103(4) 0.020(3) 0.005(3) -0.012(2)
C44 0.065(3) 0.038(3) 0.141(5) 0.003(3) -0.005(3) -0.001(2)
C45 0.051(3) 0.047(3) 0.118(4) -0.009(3) 0.012(3) 0.006(2)
C46 0.039(2) 0.043(2) 0.070(3) -0.011(2) 0.0119(19) -0.0002(17)
C1D 0.068(3) 0.098(4) 0.076(3) -0.034(3) 0.026(3) -0.007(3)
Cl2 0.0978(11) 0.1045(12) 0.0789(9) -0.0036(8) 0.0277(8) 0.0020(9)
Cl3 0.1427(16) 0.0815(11) 0.0972(12) -0.0154(9) -0.0194(11) -0.0006(10)
Cl4 0.0654(11) 0.284(4) 0.148(2) 0.002(2) 0.0137(12) -0.0057(15)
C2D 0.053(3) 0.048(2) 0.063(3) 0.005(2) -0.006(2) 0.008(2)
Cl5 0.0873(10) 0.0840(10) 0.1345(15) -0.0463(10) -0.0044(10) 0.0238(8)
Cl6 0.1185(13) 0.1129(13) 0.0823(10) 0.0206(9) 0.0179(9) 0.0158(11)
Cl7 0.0758(10) 0.1006(13) 0.182(2) 0.0359(12) -0.0302(11) -0.0363(9)
C3D 0.061(3) 0.074(3) 0.052(3) 0.004(2) 0.012(2) -0.016(2)
Cl8 0.0735(10) 0.223(3) 0.0783(10) 0.0082(12) -0.0114(8) -0.0164(12)
Cl10 0.1344(16) 0.229(3) 0.0468(8) 0.0211(11) 0.0061(9) -0.0109(16)
Cl9 0.115(7) 0.114(5) 0.221(16) -0.046(6) 0.041(9) 0.013(4)
Cl9' 0.147(7) 0.069(3) 0.141(6) -0.004(3) 0.029(5) 0.011(3)

loop_
_atom_type_symbol
_atom_type_description
_atom_type_scat_dispersion_real
_atom_type_scat_dispersion_imag
_atom_type_scat_source
C C 0.0033 0.0016 'International Tables Vol C Tables 4.2.6.8 and 6.1.1.4'
H H 0 0 'International Tables Vol C Tables 4.2.6.8 and 6.1.1.4'
N N 0.0061 0.0033 'International Tables Vol C Tables 4.2.6.8 and 6.1.1.4'
Cl Cl 0.1484 0.1585 'International Tables Vol C Tables 4.2.6.8 and 6.1.1.4'

loop_
_exptl_crystal_face_index_h
_exptl_crystal_face_index_k
_exptl_crystal_face_index_l
_exptl_crystal_face_perp_dist
3 0 1 0.297
-8 -2 -3 0.348
2 -19 -1 0.311
-1 7 0 0.218
-6 -2 -1 0.273
13 12 3 0.247
10 -12 1 0.271
-1 2 0 0.247
-1 -2 -2 0.166
1 2 2 0.228
6 5 -8 0.227
-8 -5 9 0.283
2 -3 2 0.258

loop_
_geom_angle_atom_site_label_1
_geom_angle_atom_site_label_2
_geom_angle_atom_site_label_3
_geom_angle
C1 N1 C11 120.8(3)
C1 N2 C21 129.2(3)
C2 N3 C4 108.3(3)
C2 N3 C31 126.5(3)
C4 N3 C31 125.3(3)
C2 N4 C3 108.3(3)
C2 N4 C41 126.9(3)
C3 N4 C41 124.7(3)
N1 C1 N2 124.5(3)
N1 C1 C2 124.1(3)
N2 C1 C2 111.4(3)
N4 C2 N3 108.5(3)
N4 C2 C1 126.5(3)
N3 C2 C1 125.0(3)
C4 C3 N4 107.8(3)
C3 C4 N3 107.1(3)
C12 C11 C16 118.7(3)
C12 C11 N1 122.2(3)
C16 C11 N1 118.8(3)
C13 C12 C11 120.3(3)
C14 C13 C12 121.4(3)
C13 C14 C15 118.0(3)
C13 C14 C17 120.4(4)
C15 C14 C17 121.6(4)
C16 C15 C14 121.2(3)
C15 C16 C11 120.4(3)
C22 C21 C26 119.0(3)
C22 C21 N2 124.7(3)
C26 C21 N2 116.2(3)
C21 C22 C23 119.2(3)
C24 C23 C22 122.6(3)
C25 C24 C23 117.3(3)
C25 C24 C27 121.3(3)
C23 C24 C27 121.4(3)
C24 C25 C26 121.4(3)
C25 C26 C21 120.4(3)
N3 C31 C36 111.3(3)
N3 C31 C32 110.0(3)
C36 C31 C32 111.6(3)
C33 C32 C31 110.6(3)
C32 C33 C34 111.0(3)
C35 C34 C33 111.2(3)
C36 C35 C34 111.7(3)
C35 C36 C31 110.1(3)
N4 C41 C46 110.5(3)
N4 C41 C42 110.1(3)
C46 C41 C42 112.4(3)
C43 C42 C41 109.5(3)
C42 C43 C44 111.4(4)
C43 C44 C45 110.6(4)
C46 C45 C44 110.5(4)
C41 C46 C45 109.5(4)
Cl4 C1D Cl2 110.7(3)
Cl4 C1D Cl3 111.5(4)
Cl2 C1D Cl3 109.1(3)
Cl7 C2D Cl5 111.3(3)
Cl7 C2D Cl6 111.0(3)
Cl5 C2D Cl6 109.2(3)
Cl8 C3D Cl10 110.2(3)
Cl8 C3D Cl9 126.1(12)
Cl10 C3D Cl9 100.8(12)
Cl8 C3D Cl9' 100.3(8)
Cl10 C3D Cl9' 120.0(5)

loop_
_geom_bond_atom_site_label_1
_geom_bond_atom_site_label_2
_geom_bond_distance
N1 C1 1.280(4)
N1 C11 1.417(4)
N2 C1 1.355(4)
N2 C21 1.408(4)
N3 C2 1.342(4)
N3 C4 1.378(4)
N3 C31 1.484(4)
N4 C2 1.332(4)
N4 C3 1.376(4)
N4 C41 1.481(5)
C1 C2 1.498(4)
C3 C4 1.344(5)
C11 C12 1.385(5)
C11 C16 1.391(5)
C12 C13 1.385(5)
C13 C14 1.380(5)
C14 C15 1.387(5)
C14 C17 1.517(5)
C15 C16 1.380(5)
C21 C22 1.389(5)
C21 C26 1.387(5)
C22 C23 1.385(5)
C23 C24 1.384(5)
C24 C25 1.380(5)
C24 C27 1.510(5)
C25 C26 1.386(5)
C31 C36 1.519(5)
C31 C32 1.521(5)
C32 C33 1.522(5)
C33 C34 1.526(5)
C34 C35 1.516(6)
C35 C36 1.519(5)
C41 C46 1.514(5)
C41 C42 1.522(5)
C42 C43 1.518(6)
C43 C44 1.519(8)
C44 C45 1.536(7)
C45 C46 1.531(6)
C1D Cl4 1.728(6)
C1D Cl2 1.748(6)
C1D Cl3 1.773(6)
C2D Cl7 1.717(5)
C2D Cl5 1.726(5)
C2D Cl6 1.745(5)
C3D Cl8 1.725(5)
C3D Cl10 1.724(5)
C3D Cl9 1.738(12)
C3D Cl9' 1.770(9)
